data_4320209
loop_
_publ_author_name
'Natalia J. Melcer'
'Gary D. Enright'
'John A. Ripmeester'
'George K. H. Shimizu'

_publ_section_title
;
 The Effects of Anion Variation and Ligand Derivatization on Silver
 Coordination Networks Based upon Weaker Interactions
;
_journal_name_full 'Inorganic Chemistry'
_journal_page_first 4641
_journal_page_last 4648
_journal_paper_doi 10.1021/ic0103749
_journal_volume 40
_journal_year 2001
_chemical_formula_sum 'C7 H8 Ag0.5 F3 N P0.5 S'
_chemical_formula_weight 264.62
_chemical_name_systematic
;
  ?
;
_space_group_IT_number 13
_symmetry_cell_setting monoclinic
_symmetry_space_group_name_Hall '-P 2yac'
_symmetry_space_group_name_H-M 'P 1 2/n 1'
_atom_sites_solution_hydrogens geom
_atom_sites_solution_primary direct
_atom_sites_solution_secondary difmap
_audit_creation_method SHELXL-97
_cell_angle_alpha 90.00
_cell_angle_beta 92.87
_cell_angle_gamma 90.00
_cell_formula_units_Z 4
_cell_length_a 11.9658(11)
_cell_length_b 3.9056(4)
_cell_length_c 19.6400(18)
_cell_measurement_temperature 293(2)
_cell_volume 916.70(15)
_computing_structure_refinement 'SHELXL-97 (Sheldrick, 1997)'
_computing_structure_solution 'SHELXS-97 (Sheldrick, 1990)'
_diffrn_ambient_temperature 293(2)
_diffrn_measured_fraction_theta_full 0.980
_diffrn_measured_fraction_theta_max 0.980
_diffrn_radiation_monochromator graphite
_diffrn_radiation_source 'fine-focus sealed tube'
_diffrn_radiation_wavelength 0.70930
_diffrn_reflns_av_R_equivalents 0.0689
_diffrn_reflns_av_sigmaI/netI 0.0579
_diffrn_reflns_limit_h_max 16
_diffrn_reflns_limit_h_min -16
_diffrn_reflns_limit_k_max 5
_diffrn_reflns_limit_k_min -5
_diffrn_reflns_limit_l_max 26
_diffrn_reflns_limit_l_min -26
_diffrn_reflns_number 9857
_diffrn_reflns_theta_full 28.73
_diffrn_reflns_theta_max 28.73
_diffrn_reflns_theta_min 1.95
_exptl_absorpt_coefficient_mu 1.473
_exptl_crystal_density_diffrn 1.917
_exptl_crystal_density_method 'not measured'
_exptl_crystal_F_000 524
_refine_diff_density_max 1.934
_refine_diff_density_min -0.713
_refine_diff_density_rms 0.129
_refine_ls_extinction_method none
_refine_ls_goodness_of_fit_ref 1.062
_refine_ls_hydrogen_treatment mixed
_refine_ls_matrix_type full
_refine_ls_number_parameters 190
_refine_ls_number_reflns 2347
_refine_ls_number_restraints 0
_refine_ls_restrained_S_all 1.062
_refine_ls_R_factor_all 0.0734
_refine_ls_R_factor_gt 0.0530
_refine_ls_shift/su_max 0.000
_refine_ls_shift/su_mean 0.000
_refine_ls_structure_factor_coef Fsqd
_refine_ls_weighting_details 'calc w=1/[\s^2^(Fo^2^)+(0.0602P)^2^+1.1769P] where P=(Fo^2^+2Fc^2^)/3'
_refine_ls_weighting_scheme calc
_refine_ls_wR_factor_gt 0.1111
_refine_ls_wR_factor_ref 0.1208
_reflns_number_gt 1892
_reflns_number_total 2347
_reflns_threshold_expression >2sigma(I)
_cod_data_source_file ic0103749_2.cif
_cod_data_source_block t
_cod_original_formula_sum 'C7 H8 Ag0.50 F3 N P0.50 S'
_cod_database_code 4320209

loop_
_symmetry_equiv_pos_as_xyz
'x, y, z'
'-x+1/2, y, -z+1/2'
'-x, -y, -z'
'x-1/2, -y, z-1/2'

loop_
_atom_site_label
_atom_site_type_symbol
_atom_site_fract_x
_atom_site_fract_y
_atom_site_fract_z
_atom_site_U_iso_or_equiv
_atom_site_adp_type
_atom_site_occupancy
_atom_site_symmetry_multiplicity
_atom_site_calc_flag
_atom_site_refinement_flags
_atom_site_disorder_assembly
_atom_site_disorder_group
Ag Ag 0.2500 0.87262(13) 0.2500 0.02957(17) Uani 1 2 d S . .
S1 S 0.14990(9) 0.5645(2) 0.14912(5) 0.0236(2) Uani 1 1 d . . .
C1 C 0.0996(3) 1.0018(11) -0.0350(2) 0.0202(8) Uani 1 1 d . . .
C2 C 0.0974(3) 0.8780(10) 0.03137(19) 0.0207(7) Uani 1 1 d . . .
C3 C 0.0002(3) 0.8760(10) 0.06608(18) 0.0192(7) Uani 1 1 d . . .
C4 C 0.0091(4) 0.7377(11) 0.13725(19) 0.0226(8) Uani 1 1 d . . .
C5 C 0.1997(4) 0.7418(11) 0.0703(2) 0.0228(8) Uani 1 1 d . . .
C6 C 0.4406(8) 1.279(2) 0.1523(5) 0.033(2) Uani 0.50 1 d P . .
C7 C 0.5029(11) 1.432(3) 0.0983(6) 0.050(3) Uani 0.50 1 d P . .
H7A H 0.5175 1.6686 0.1088 0.075 Uiso 0.50 1 calc PR . .
H7B H 0.4598 1.4162 0.0558 0.075 Uiso 0.50 1 calc PR . .
H7C H 0.5725 1.3130 0.0946 0.075 Uiso 0.50 1 calc PR . .
C8 C 0.4915(9) 1.266(2) 0.1999(5) 0.035(2) Uani 0.50 1 d P . .
C9 C 0.6030(10) 1.406(4) 0.1973(7) 0.053(3) Uani 0.50 1 d P . .
H9A H 0.6350 1.3389 0.1555 0.079 Uiso 0.50 1 calc PR . .
H9B H 0.6487 1.3221 0.2353 0.079 Uiso 0.50 1 calc PR . .
H9C H 0.5993 1.6517 0.1995 0.079 Uiso 0.50 1 calc PR . .
N N 0.3961(4) 1.1574(12) 0.1988(2) 0.0449(10) Uani 1 1 d . . .
P1 P 0.5000 1.5000 0.0000 0.0392(8) Uani 0.50 2 d SP . .
P2 P 0.7500 1.4217(13) 0.2500 0.0526(11) Uani 0.50 2 d SP . .
F1 F 0.4609(6) 1.621(2) 0.0716(3) 0.0562(18) Uani 0.50 1 d P . .
F2 F 0.4008(7) 1.243(2) -0.0071(6) 0.086(3) Uani 0.50 1 d P . .
F3 F 0.5789(7) 1.214(2) 0.0328(4) 0.070(2) Uani 0.50 1 d P . .
F4 F 0.7553(15) 1.152(3) 0.1911(7) 0.149(6) Uani 0.50 1 d P . .
F5 F 0.6234(8) 1.424(5) 0.2429(6) 0.162(8) Uani 0.50 1 d P . .
F6 F 0.7549(11) 1.693(3) 0.1920(7) 0.121(4) Uani 0.50 1 d P . .
H1 H 0.168(5) 0.996(14) -0.058(3) 0.032(13) Uiso 1 1 d . . .
H2 H -0.003(3) 0.916(10) 0.168(2) 0.010(9) Uiso 1 1 d . . .
H3 H -0.045(4) 0.550(13) 0.147(2) 0.024(12) Uiso 1 1 d . . .
H4 H 0.234(4) 0.563(11) 0.049(2) 0.012(10) Uiso 1 1 d . . .
H5 H 0.251(4) 0.920(13) 0.081(3) 0.029(13) Uiso 1 1 d . . .

loop_
_atom_site_aniso_label
_atom_site_aniso_U_11
_atom_site_aniso_U_22
_atom_site_aniso_U_33
_atom_site_aniso_U_23
_atom_site_aniso_U_13
_atom_site_aniso_U_12
Ag 0.0345(3) 0.0345(3) 0.0188(2) 0.000 -0.00757(17) 0.000
S1 0.0315(5) 0.0205(5) 0.0179(4) 0.0007(3) -0.0073(4) 0.0014(4)
C1 0.021(2) 0.0209(18) 0.0184(17) -0.0018(15) -0.0009(15) -0.0020(15)
C2 0.0260(19) 0.0183(17) 0.0171(16) -0.0026(15) -0.0059(14) -0.0015(16)
C3 0.0234(18) 0.0175(17) 0.0163(16) -0.0008(14) -0.0034(14) -0.0022(15)
C4 0.029(2) 0.026(2) 0.0126(16) -0.0001(15) -0.0011(15) 0.0022(17)
C5 0.024(2) 0.025(2) 0.0189(18) -0.0016(15) -0.0064(16) 0.0038(17)
C6 0.042(5) 0.027(5) 0.029(4) -0.002(4) -0.007(4) -0.004(4)
C7 0.053(7) 0.052(7) 0.045(6) 0.005(5) 0.007(5) 0.002(6)
C8 0.044(6) 0.034(5) 0.026(4) -0.005(4) -0.005(4) 0.008(4)
C9 0.047(7) 0.065(8) 0.046(7) -0.004(6) -0.001(5) -0.006(6)
N 0.052(3) 0.037(2) 0.048(2) -0.001(2) 0.014(2) -0.005(2)
P1 0.040(2) 0.045(2) 0.0330(18) 0.0067(16) 0.0107(15) 0.0056(16)
P2 0.036(2) 0.064(3) 0.059(3) 0.000 0.0174(19) 0.000
F1 0.062(4) 0.065(5) 0.043(4) -0.002(3) 0.013(3) 0.021(4)
F2 0.058(5) 0.078(6) 0.125(8) -0.035(6) 0.043(5) -0.016(4)
F3 0.081(5) 0.077(5) 0.054(4) 0.013(4) 0.011(4) 0.036(4)
F4 0.232(16) 0.100(9) 0.125(10) -0.034(8) 0.109(11) 0.001(10)
F5 0.051(6) 0.36(3) 0.074(7) -0.089(11) 0.018(5) -0.041(9)
F6 0.122(9) 0.124(10) 0.117(9) 0.062(8) 0.005(7) 0.034(8)

loop_
_atom_type_symbol
_atom_type_description
_atom_type_scat_dispersion_real
_atom_type_scat_dispersion_imag
_atom_type_scat_source
C C 0.0033 0.0016 'International Tables Vol C Tables 4.2.6.8 and 6.1.1.4'
H H 0.0000 0.0000 'International Tables Vol C Tables 4.2.6.8 and 6.1.1.4'
S S 0.1246 0.1234 'International Tables Vol C Tables 4.2.6.8 and 6.1.1.4'
F F 0.0171 0.0103 'International Tables Vol C Tables 4.2.6.8 and 6.1.1.4'
N N 0.0061 0.0033 'International Tables Vol C Tables 4.2.6.8 and 6.1.1.4'
Ag Ag -0.8971 1.1015 'International Tables Vol C Tables 4.2.6.8 and 6.1.1.4'
P P 0.1023 0.0942 'International Tables Vol C Tables 4.2.6.8 and 6.1.1.4'

loop_
_geom_angle_atom_site_label_1
_geom_angle_atom_site_label_2
_geom_angle_atom_site_label_3
_geom_angle
_geom_angle_site_symmetry_1
_geom_angle_site_symmetry_3
_geom_angle_publ_flag
N Ag N 123.2(2) . 2 ?
N Ag S1 102.79(12) . . ?
N Ag S1 103.00(13) 2 . ?
N Ag S1 103.00(13) . 2 ?
N Ag S1 102.79(12) 2 2 ?
S1 Ag S1 124.00(5) . 2 ?
C4 S1 C5 95.15(18) . . ?
C4 S1 Ag 108.56(13) . . ?
C5 S1 Ag 108.54(14) . . ?
C2 C1 C3 118.2(4) . 3_575 ?
C2 C1 H1 119(3) . . ?
C3 C1 H1 123(3) 3_575 . ?
C3 C2 C1 121.5(4) . . ?
C3 C2 C5 115.5(3) . . ?
C1 C2 C5 123.0(4) . . ?
C2 C3 C1 120.4(3) . 3_575 ?
C2 C3 C4 116.2(3) . . ?
C1 C3 C4 123.4(4) 3_575 . ?
C3 C4 S1 106.0(3) . . ?
C3 C4 H2 109(2) . . ?
S1 C4 H2 111(3) . . ?
C3 C4 H3 116(3) . . ?
S1 C4 H3 108(3) . . ?
H2 C4 H3 107(4) . . ?
C2 C5 S1 105.9(3) . . ?
C2 C5 H4 114(3) . . ?
S1 C5 H4 105(3) . . ?
C2 C5 H5 111(3) . . ?
S1 C5 H5 109(3) . . ?
H4 C5 H5 111(4) . . ?
C8 C6 N 64.7(8) . . ?
C8 C6 C7 111.1(11) . . ?
N C6 C7 175.8(10) . . ?
C6 C7 H7A 109.5 . . ?
C6 C7 H7B 109.5 . . ?
H7A C7 H7B 109.5 . . ?
C6 C7 H7C 109.5 . . ?
H7A C7 H7C 109.5 . . ?
H7B C7 H7C 109.5 . . ?
C6 C8 N 61.2(8) . . ?
C6 C8 C9 115.4(11) . . ?
N C8 C9 176.4(10) . . ?
C6 C8 F5 143.1(11) . . ?
N C8 F5 153.9(8) . . ?
C9 C8 F5 29.0(6) . . ?
C8 C9 H9A 109.5 . . ?
C8 C9 H9B 109.5 . . ?
H9A C9 H9B 109.5 . . ?
C8 C9 H9C 109.5 . . ?
H9A C9 H9C 109.5 . . ?
H9B C9 H9C 109.5 . . ?
C6 N C8 54.1(7) . . ?
C6 N Ag 154.1(6) . . ?
C8 N Ag 151.4(6) . . ?
F2 P1 F2 180.000(1) 3_685 . ?
F2 P1 F1 89.2(4) 3_685 . ?
F2 P1 F1 90.8(4) . . ?
F2 P1 F1 90.8(4) 3_685 3_685 ?
F2 P1 F1 89.2(4) . 3_685 ?
F1 P1 F1 180.0(2) . 3_685 ?
F2 P1 F3 89.0(5) 3_685 . ?
F2 P1 F3 91.0(5) . . ?
F1 P1 F3 92.6(4) . . ?
F1 P1 F3 87.4(4) 3_685 . ?
F2 P1 F3 91.0(5) 3_685 3_685 ?
F2 P1 F3 89.0(5) . 3_685 ?
F1 P1 F3 87.4(4) . 3_685 ?
F1 P1 F3 92.6(4) 3_685 3_685 ?
F3 P1 F3 180.0(5) . 3_685 ?
F2 P1 C7 88.6(5) 3_685 3_685 ?
F2 P1 C7 91.4(5) . 3_685 ?
F1 P1 C7 148.5(4) . 3_685 ?
F1 P1 C7 31.5(4) 3_685 3_685 ?
F3 P1 C7 118.8(5) . 3_685 ?
F3 P1 C7 61.2(5) 3_685 3_685 ?
F5 P2 F5 179.4(16) 2_655 . ?
F5 P2 F6 90.2(9) 2_655 2_655 ?
F5 P2 F6 89.4(7) . 2_655 ?
F5 P2 F6 89.4(7) 2_655 . ?
F5 P2 F6 90.2(9) . . ?
F6 P2 F6 94.3(12) 2_655 . ?
F5 P2 F4 90.7(9) 2_655 2_655 ?
F5 P2 F4 89.7(10) . 2_655 ?
F6 P2 F4 85.0(8) 2_655 2_655 ?
F6 P2 F4 179.3(8) . 2_655 ?
F5 P2 F4 89.7(10) 2_655 . ?
F5 P2 F4 90.7(9) . . ?
F6 P2 F4 179.3(8) 2_655 . ?
F6 P2 F4 85.0(8) . . ?
F4 P2 F4 95.6(11) 2_655 . ?
F5 P2 C9 26.0(5) 2_655 2_655 ?
F5 P2 C9 154.0(5) . 2_655 ?
F6 P2 C9 72.9(6) 2_655 2_655 ?
F6 P2 C9 109.5(7) . 2_655 ?
F4 P2 C9 70.4(8) 2_655 2_655 ?
F4 P2 C9 107.2(8) . 2_655 ?
P2 F5 C8 149.6(9) . . ?

loop_
_geom_bond_atom_site_label_1
_geom_bond_atom_site_label_2
_geom_bond_distance
_geom_bond_site_symmetry_2
_geom_bond_publ_flag
Ag N 2.340(5) . ?
Ag N 2.340(5) 2 ?
Ag S1 2.5634(10) . ?
Ag S1 2.5634(10) 2 ?
S1 C4 1.819(4) . ?
S1 C5 1.823(4) . ?
C1 C2 1.391(5) . ?
C1 C3 1.398(5) 3_575 ?
C1 H1 0.95(6) . ?
C2 C3 1.376(6) . ?
C2 C5 1.508(5) . ?
C3 C1 1.398(5) 3_575 ?
C3 C4 1.497(5) . ?
C4 H2 0.93(4) . ?
C4 H3 1.00(5) . ?
C5 H4 0.92(4) . ?
C5 H5 0.94(5) . ?
C6 C8 1.091(13) . ?
C6 N 1.181(11) . ?
C6 C7 1.455(16) . ?
C7 H7A 0.9600 . ?
C7 H7B 0.9600 . ?
C7 H7C 0.9600 . ?
C8 N 1.218(11) . ?
C8 C9 1.445(16) . ?
C8 F5 1.858(14) . ?
C9 H9A 0.9600 . ?
C9 H9B 0.9600 . ?
C9 H9C 0.9600 . ?
P1 F2 1.555(8) 3_685 ?
P1 F2 1.555(8) . ?
P1 F1 1.577(6) . ?
P1 F1 1.577(6) 3_685 ?
P1 F3 1.580(7) . ?
P1 F3 1.580(7) 3_685 ?
P1 C7 1.947(13) 3_685 ?
P2 F5 1.514(10) 2_655 ?
P2 F5 1.514(10) . ?
P2 F6 1.559(11) 2_655 ?
P2 F6 1.559(11) . ?
P2 F4 1.567(12) 2_655 ?
P2 F4 1.567(12) . ?
P2 C9 1.997(13) 2_655 ?

loop_
_geom_torsion_atom_site_label_1
_geom_torsion_atom_site_label_2
_geom_torsion_atom_site_label_3
_geom_torsion_atom_site_label_4
_geom_torsion
_geom_torsion_site_symmetry_1
_geom_torsion_site_symmetry_2
_geom_torsion_site_symmetry_3
_geom_torsion_site_symmetry_4
_geom_torsion_publ_flag
N Ag S1 C4 -115.93(19) . . . . ?
N Ag S1 C4 13.07(19) 2 . . . ?
S1 Ag S1 C4 128.52(15) 2 . . . ?
N Ag S1 C5 -13.66(19) . . . . ?
N Ag S1 C5 115.33(18) 2 . . . ?
S1 Ag S1 C5 -129.21(15) 2 . . . ?
C3 C1 C2 C3 -0.3(6) 3_575 . . . ?
C3 C1 C2 C5 -179.6(4) 3_575 . . . ?
C1 C2 C3 C1 0.3(6) . . . 3_575 ?
C5 C2 C3 C1 179.7(4) . . . 3_575 ?
C1 C2 C3 C4 -179.7(4) . . . . ?
C5 C2 C3 C4 -0.3(5) . . . . ?
C2 C3 C4 S1 -7.1(4) . . . . ?
C1 C3 C4 S1 172.9(3) 3_575 . . . ?
C5 S1 C4 C3 9.7(3) . . . . ?
Ag S1 C4 C3 121.3(2) . . . . ?
C3 C2 C5 S1 7.6(4) . . . . ?
C1 C2 C5 S1 -173.1(3) . . . . ?
C4 S1 C5 C2 -9.9(3) . . . . ?
Ag S1 C5 C2 -121.4(2) . . . . ?
C7 C6 C8 N -180.0(11) . . . . ?
N C6 C8 C9 -178.7(11) . . . . ?
C7 C6 C8 C9 1.3(15) . . . . ?
N C6 C8 F5 -167.0(17) . . . . ?
C7 C6 C8 F5 13(2) . . . . ?
C7 C6 N C8 0(14) . . . . ?
C8 C6 N Ag -172.2(12) . . . . ?
C7 C6 N Ag -172(13) . . . . ?
C9 C8 N C6 19(16) . . . . ?
F5 C8 N C6 162(2) . . . . ?
C6 C8 N Ag 172.9(11) . . . . ?
C9 C8 N Ag -168(16) . . . . ?
F5 C8 N Ag -25(3) . . . . ?
N Ag N C6 -93.8(13) 2 . . . ?
S1 Ag N C6 21.3(14) . . . . ?
S1 Ag N C6 151.2(13) 2 . . . ?
N Ag N C8 99.5(11) 2 . . . ?
S1 Ag N C8 -145.3(11) . . . . ?
S1 Ag N C8 -15.5(12) 2 . . . ?
F5 P2 F5 C8 132(3) 2_655 . . . ?
F6 P2 F5 C8 179(3) 2_655 . . . ?
F6 P2 F5 C8 85(3) . . . . ?
F4 P2 F5 C8 -96(3) 2_655 . . . ?
F4 P2 F5 C8 0(3) . . . . ?
C9 P2 F5 C8 -134.9(18) 2_655 . . . ?
C6 C8 F5 P2 -71(4) . . . . ?
N C8 F5 P2 135(2) . . . . ?
C9 C8 F5 P2 -49(2) . . . . ?
